data_2015628
loop_
_publ_author_name
'Yu-Ling Wang'

_publ_section_title
;
 <i>catena</i>-Poly[[[tetraaquazinc(II)]-\m-4,4'-bipyridine]
 bis(4-hydroxybenzenesulfonate) trihydrate]
;
_journal_coeditor_code AV3042
_journal_issue 11
_journal_name_full 'Acta Crystallographica Section C'
_journal_page_first m522
_journal_page_last m524
_journal_paper_doi 10.1107/S0108270106038844
_journal_volume 62
_journal_year 2006
_chemical_formula_iupac '[Zn (C10 H8 N2) (H2 O)4] (C6 H5 O4 S)2, 3H2 O)'
_chemical_formula_moiety 'C10 H16 N2 O4 Zn 2+, 2(C6 H5 O4 S -), 3(H2 O)'
_chemical_formula_sum 'C22 H32 N2 O15 S2 Zn'
_chemical_formula_weight 693.99
_chemical_name_systematic
;
catena-Poly[[[tetraaquazinc(II)]-\m-4,4'-bipyridine]
bis(4-hydroxybenzenesulfonate) trihydrate]
;
_space_group_IT_number 18
_symmetry_cell_setting orthorhombic
_symmetry_space_group_name_Hall 'P 2 2ab'
_symmetry_space_group_name_H-M 'P 21 21 2'
_atom_sites_solution_hydrogens geom
_atom_sites_solution_primary direct
_atom_sites_solution_secondary difmap
_audit_creation_method SHELXL-97
_cell_angle_alpha 90.00
_cell_angle_beta 90.00
_cell_angle_gamma 90.00
_cell_formula_units_Z 2
_cell_length_a 17.6230(10)
_cell_length_b 7.2451(6)
_cell_length_c 11.3957(8)
_cell_measurement_reflns_used 4741
_cell_measurement_temperature 293(2)
_cell_measurement_theta_max 27.4835
_cell_measurement_theta_min 2.1280
_cell_volume 1455.01(18)
_computing_cell_refinement CrystalClear
_computing_data_collection
;
CrystalClear (Rigaku Corporation & Molecular Structure Corporation,
2000)
;
_computing_data_reduction CrystalClear
_computing_molecular_graphics 'SHELXTL (Sheldrick, 1997b) and DIAMOND (Brandenburg, 2005)'
_computing_publication_material SHELXL97
_computing_structure_refinement 'SHELXL97 (Sheldrick, 1997a)'
_computing_structure_solution 'SHELXS97 (Sheldrick, 1997a)'
_diffrn_ambient_temperature 293(2)
_diffrn_measured_fraction_theta_full 0.997
_diffrn_measured_fraction_theta_max 0.997
_diffrn_measurement_device_type 'Rigaku Mercury70 (2x2 bin mode)'
_diffrn_measurement_method \w
_diffrn_radiation_monochromator graphite
_diffrn_radiation_source 'fine-focus sealed tube'
_diffrn_radiation_type MoK\a
_diffrn_radiation_wavelength 0.71073
_diffrn_reflns_av_R_equivalents 0.0303
_diffrn_reflns_av_sigmaI/netI 0.0354
_diffrn_reflns_limit_h_max 22
_diffrn_reflns_limit_h_min -22
_diffrn_reflns_limit_k_max 7
_diffrn_reflns_limit_k_min -9
_diffrn_reflns_limit_l_max 14
_diffrn_reflns_limit_l_min -14
_diffrn_reflns_number 11370
_diffrn_reflns_theta_full 27.48
_diffrn_reflns_theta_max 27.48
_diffrn_reflns_theta_min 2.13
_diffrn_standards_decay_% 0
_diffrn_standards_interval_count 0
_diffrn_standards_number 0
_exptl_absorpt_coefficient_mu 1.062
_exptl_absorpt_correction_T_max 0.768
_exptl_absorpt_correction_T_min 0.698
_exptl_absorpt_correction_type multi-scan
_exptl_absorpt_process_details '(CrystalClear; Rigaku, 2000)'
_exptl_crystal_colour Colorless
_exptl_crystal_density_diffrn 1.584
_exptl_crystal_density_method 'not measured'
_exptl_crystal_description Prism
_exptl_crystal_F_000 720
_exptl_crystal_size_max 0.35
_exptl_crystal_size_mid 0.30
_exptl_crystal_size_min 0.25
_refine_diff_density_max 0.460
_refine_diff_density_min -0.392
_refine_ls_abs_structure_details 'Flack (1983), with 1401 Friedel pairs'
_refine_ls_abs_structure_Flack 0.030(12)
_refine_ls_extinction_coef 0.0250(16)
_refine_ls_extinction_expression Fc^*^=kFc[1+0.001xFc^2^\l^3^/sin(2\q)]^-1/4^
_refine_ls_extinction_method SHELXL97
_refine_ls_goodness_of_fit_ref 1.003
_refine_ls_hydrogen_treatment mixed
_refine_ls_matrix_type full
_refine_ls_number_parameters 218
_refine_ls_number_reflns 3337
_refine_ls_number_restraints 10
_refine_ls_restrained_S_all 1.002
_refine_ls_R_factor_all 0.0351
_refine_ls_R_factor_gt 0.0305
_refine_ls_shift/su_max 0.001
_refine_ls_shift/su_mean 0.000
_refine_ls_structure_factor_coef Fsqd
_refine_ls_weighting_details 'calc w=1/[\s^2^(Fo^2^)+(0.0394P)^2^+0.17P] where P=(Fo^2^+2Fc^2^)/3'
_refine_ls_weighting_scheme calc
_refine_ls_wR_factor_gt 0.0705
_refine_ls_wR_factor_ref 0.0735
_reflns_number_gt 3066
_reflns_number_total 3337
_reflns_threshold_expression I>2\s(I)
_cod_data_source_file av3042.cif
_cod_data_source_block I
_cod_original_cell_volume 1455.00(19)
_cod_database_code 2015628
_cod_database_fobs_code 2015628

loop_
_symmetry_equiv_pos_as_xyz
'x, y, z'
'-x, -y, z'
'-x+1/2, y+1/2, -z'
'x+1/2, -y+1/2, -z'

loop_
_atom_site_type_symbol
_atom_site_label
_atom_site_fract_x
_atom_site_fract_y
_atom_site_fract_z
_atom_site_U_iso_or_equiv
_atom_site_adp_type
_atom_site_calc_flag
_atom_site_refinement_flags
_atom_site_occupancy
Zn Zn1 1.0000 0.0000 -0.47429(3) 0.02876(12) Uani d S 1
S S1 0.80032(3) 0.46768(8) -0.64587(5) 0.03371(15) Uani d . 1
N N1 1.0000 0.0000 -0.66070(19) 0.0313(5) Uani d S 1
N N2 1.0000 0.0000 -1.28440(19) 0.0295(5) Uani d S 1
O O1 0.95289(12) 0.2660(3) -0.46385(18) 0.0496(5) Uani d D 1
H H1B 0.9676(17) 0.339(4) -0.405(2) 0.074 Uiso d D 1
H H1A 0.9132(13) 0.314(4) -0.501(3) 0.074 Uiso d D 1
O O1W 1.0000 0.5000 -0.2851(2) 0.0463(6) Uani d SD 1
H H1W 1.0398(12) 0.469(5) -0.240(2) 0.069 Uiso d D 1
O O2 0.89034(10) -0.1163(3) -0.47600(19) 0.0507(5) Uani d D 1
H H2A 0.8495(12) -0.067(4) -0.442(3) 0.076 Uiso d D 1
H H2B 0.8787(19) -0.224(3) -0.510(3) 0.076 Uiso d D 1
O O2W 0.76026(17) 0.4406(3) -1.2966(2) 0.0740(7) Uani d D 1
H H2W 0.7685(18) 0.337(4) -1.339(3) 0.111 Uiso d D 1
H H3W 0.760(2) 0.545(4) -1.339(3) 0.111 Uiso d D 1
O O3 0.78828(15) 0.2749(3) -0.61725(19) 0.0628(6) Uani d . 1
O O4 0.73210(10) 0.5752(3) -0.62770(17) 0.0476(5) Uani d . 1
O O5 0.86574(10) 0.5419(3) -0.58612(16) 0.0557(6) Uani d . 1
O O6 0.86675(10) 0.5232(4) -1.15198(16) 0.0526(5) Uani d D 1
H H6A 0.8357(16) 0.458(4) -1.196(2) 0.079 Uiso d D 1
C C1 0.93978(13) 0.0570(4) -0.7220(2) 0.0408(7) Uani d . 1
H H1C 0.8969 0.0959 -0.6814 0.049 Uiso calc R 1
C C2 0.93837(13) 0.0608(4) -0.8431(2) 0.0389(7) Uani d . 1
H H2C 0.8956 0.1047 -0.8818 0.047 Uiso calc R 1
C C3 1.0000 0.0000 -0.9073(2) 0.0256(5) Uani d S 1
C C4 1.0000 0.0000 -1.0379(2) 0.0253(5) Uani d S 1
C C5 0.93584(13) 0.0466(4) -1.10231(19) 0.0367(6) Uani d . 1
H H5 0.8913 0.0787 -1.0637 0.044 Uiso calc R 1
C C6 0.93802(13) 0.0454(4) -1.22321(19) 0.0363(7) Uani d . 1
H H6B 0.8943 0.0777 -1.2641 0.044 Uiso calc R 1
C C7 0.82075(12) 0.4792(4) -0.79747(19) 0.0316(5) Uani d . 1
C C8 0.88698(14) 0.5633(3) -0.8375(2) 0.0402(6) Uani d . 1
H H8 0.9215 0.6116 -0.7840 0.048 Uiso calc R 1
C C9 0.90142(15) 0.5749(4) -0.9554(2) 0.0428(6) Uani d . 1
H H9 0.9459 0.6305 -0.9815 0.051 Uiso calc R 1
C C10 0.85002(13) 0.5042(4) -1.0361(2) 0.0384(5) Uani d . 1
C C11 0.78438(14) 0.4168(3) -0.9965(2) 0.0390(6) Uani d . 1
H H11 0.7503 0.3664 -1.0500 0.047 Uiso calc R 1
C C12 0.77019(13) 0.4056(4) -0.8782(2) 0.0360(6) Uani d . 1
H H12 0.7262 0.3479 -0.8519 0.043 Uiso calc R 1

loop_
_atom_site_aniso_label
_atom_site_aniso_U_11
_atom_site_aniso_U_22
_atom_site_aniso_U_33
_atom_site_aniso_U_12
_atom_site_aniso_U_13
_atom_site_aniso_U_23
Zn1 0.02908(17) 0.0401(2) 0.01711(16) 0.00100(17) 0.000 0.000
S1 0.0327(3) 0.0363(3) 0.0321(3) 0.0021(3) 0.0008(2) 0.0001(2)
N1 0.0311(12) 0.0444(15) 0.0185(11) 0.0035(15) 0.000 0.000
N2 0.0306(12) 0.0389(14) 0.0189(11) -0.0015(16) 0.000 0.000
O1 0.0632(13) 0.0453(11) 0.0403(11) 0.0192(9) -0.0196(10) -0.0056(9)
O1W 0.0465(13) 0.0545(15) 0.0379(13) -0.0042(16) 0.000 0.000
O2 0.0330(9) 0.0676(13) 0.0515(12) -0.0101(9) 0.0097(9) -0.0194(11)
O2W 0.0991(19) 0.0532(15) 0.0696(17) 0.0009(13) -0.0237(15) 0.0000(12)
O3 0.0979(18) 0.0379(11) 0.0524(13) 0.0030(11) 0.0209(12) 0.0104(9)
O4 0.0389(9) 0.0611(13) 0.0428(11) 0.0142(8) 0.0047(8) -0.0023(9)
O5 0.0438(10) 0.0818(17) 0.0415(10) -0.0068(11) -0.0104(8) -0.0029(10)
O6 0.0531(11) 0.0691(14) 0.0356(9) -0.0038(12) 0.0084(8) 0.0029(12)
C1 0.0323(12) 0.068(2) 0.0220(11) 0.0123(12) 0.0022(9) -0.0029(11)
C2 0.0301(11) 0.0630(19) 0.0238(11) 0.0135(11) -0.0039(9) -0.0028(11)
C3 0.0279(13) 0.0298(15) 0.0192(12) 0.0003(17) 0.000 0.000
C4 0.0284(12) 0.0271(14) 0.0205(12) -0.0001(15) 0.000 0.000
C5 0.0303(11) 0.0575(19) 0.0222(10) 0.0092(11) 0.0026(8) -0.0028(10)
C6 0.0294(11) 0.058(2) 0.0214(10) 0.0091(12) -0.0033(8) 0.0011(11)
C7 0.0319(10) 0.0286(12) 0.0343(11) 0.0029(11) 0.0033(9) 0.0002(11)
C8 0.0388(13) 0.0405(14) 0.0412(14) -0.0100(10) -0.0009(11) -0.0049(11)
C9 0.0384(13) 0.0442(15) 0.0458(16) -0.0118(11) 0.0092(11) 0.0024(11)
C10 0.0405(11) 0.0376(13) 0.0373(12) 0.0023(13) 0.0062(10) -0.0015(17)
C11 0.0367(12) 0.0444(14) 0.0358(15) -0.0007(10) -0.0012(10) -0.0041(10)
C12 0.0279(11) 0.0405(14) 0.0395(14) -0.0029(10) 0.0045(10) -0.0007(11)

loop_
_atom_type_symbol
_atom_type_description
_atom_type_scat_dispersion_real
_atom_type_scat_dispersion_imag
_atom_type_scat_source
C C 0.0033 0.0016 'International Tables Vol C Tables 4.2.6.8 and 6.1.1.4'
H H 0.0000 0.0000 'International Tables Vol C Tables 4.2.6.8 and 6.1.1.4'
N N 0.0061 0.0033 'International Tables Vol C Tables 4.2.6.8 and 6.1.1.4'
O O 0.0106 0.0060 'International Tables Vol C Tables 4.2.6.8 and 6.1.1.4'
S S 0.1246 0.1234 'International Tables Vol C Tables 4.2.6.8 and 6.1.1.4'
Zn Zn 0.2839 1.4301 'International Tables Vol C Tables 4.2.6.8 and 6.1.1.4'

loop_
_geom_angle_atom_site_label_1
_geom_angle_atom_site_label_2
_geom_angle_atom_site_label_3
_geom_angle_site_symmetry_1
_geom_angle_site_symmetry_3
_geom_angle
_geom_angle_publ_flag
O1 Zn1 O1 2_755 . 173.51(11) yes
O1 Zn1 O2 2_755 2_755 90.29(9) ?
O1 Zn1 O2 . 2_755 89.77(9) yes
O1 Zn1 O2 2_755 . 89.77(9) ?
O1 Zn1 O2 . . 90.29(9) yes
O2 Zn1 O2 2_755 . 178.94(12) yes
O1 Zn1 N1 2_755 . 93.24(6) ?
O1 Zn1 N1 . . 93.24(6) yes
O2 Zn1 N1 2_755 . 89.47(6) ?
O2 Zn1 N1 . . 89.47(6) yes
O1 Zn1 N2 2_755 1_556 86.76(6) ?
O1 Zn1 N2 . 1_556 86.76(6) yes
O2 Zn1 N2 2_755 1_556 90.53(6) ?
O2 Zn1 N2 . 1_556 90.53(6) yes
N1 Zn1 N2 . 1_556 180.0 yes
O5 S1 O4 . . 113.31(12) ?
O5 S1 O3 . . 111.70(14) ?
O4 S1 O3 . . 111.39(14) ?
O5 S1 C7 . . 106.31(11) ?
O4 S1 C7 . . 106.48(11) ?
O3 S1 C7 . . 107.18(12) ?
C1 N1 C1 . 2_755 116.9(3) ?
C1 N1 Zn1 . . 121.54(13) ?
C1 N1 Zn1 2_755 . 121.54(13) ?
C6 N2 C6 . 2_755 117.1(2) ?
C6 N2 Zn1 . 1_554 121.43(12) ?
C6 N2 Zn1 2_755 1_554 121.43(12) ?
Zn1 O1 H1B . . 118(2) ?
Zn1 O1 H1A . . 130(2) ?
H1B O1 H1A . . 110(3) ?
Zn1 O2 H2A . . 125(2) ?
Zn1 O2 H2B . . 124(2) ?
H2A O2 H2B . . 111(3) ?
H2W O2W H3W . . 115(4) ?
C10 O6 H6A . . 111(2) ?
N1 C1 C2 . . 122.9(2) ?
N1 C1 H1C . . 118.5 ?
C2 C1 H1C . . 118.5 ?
C1 C2 C3 . . 120.6(2) ?
C1 C2 H2C . . 119.7 ?
C3 C2 H2C . . 119.7 ?
C2 C3 C2 2_755 . 116.0(3) ?
C2 C3 C4 2_755 . 121.98(13) ?
C2 C3 C4 . . 121.98(13) ?
C5 C4 C5 . 2_755 116.2(3) ?
C5 C4 C3 . . 121.90(13) ?
C5 C4 C3 2_755 . 121.90(13) ?
C6 C5 C4 . . 120.3(2) ?
C6 C5 H5 . . 119.9 ?
C4 C5 H5 . . 119.9 ?
N2 C6 C5 . . 123.1(2) ?
N2 C6 H6B . . 118.5 ?
C5 C6 H6B . . 118.5 ?
C12 C7 C8 . . 119.3(2) ?
C12 C7 S1 . . 119.95(17) ?
C8 C7 S1 . . 120.76(18) ?
C9 C8 C7 . . 120.2(2) ?
C9 C8 H8 . . 119.9 ?
C7 C8 H8 . . 119.9 ?
C8 C9 C10 . . 120.4(2) ?
C8 C9 H9 . . 119.8 ?
C10 C9 H9 . . 119.8 ?
O6 C10 C9 . . 117.7(2) ?
O6 C10 C11 . . 122.7(2) ?
C9 C10 C11 . . 119.6(2) ?
C12 C11 C10 . . 119.7(2) ?
C12 C11 H11 . . 120.1 ?
C10 C11 H11 . . 120.1 ?
C11 C12 C7 . . 120.7(2) ?
C11 C12 H12 . . 119.6 ?
C7 C12 H12 . . 119.6 ?

loop_
_geom_bond_atom_site_label_1
_geom_bond_atom_site_label_2
_geom_bond_site_symmetry_2
_geom_bond_distance
_geom_bond_publ_flag
Zn1 O1 2_755 2.102(2) ?
Zn1 O1 . 2.102(2) yes
Zn1 O2 2_755 2.108(2) ?
Zn1 O2 . 2.108(2) yes
Zn1 N1 . 2.124(2) yes
Zn1 N2 1_556 2.164(2) yes
S1 O5 . 1.443(2) yes
S1 O4 . 1.447(2) yes
S1 O3 . 1.450(2) yes
S1 C7 . 1.767(2) ?
N1 C1 . 1.336(3) ?
N1 C1 2_755 1.336(3) ?
N2 C6 . 1.337(2) ?
N2 C6 2_755 1.337(2) ?
N2 Zn1 1_554 2.164(2) ?
O1 H1B . 0.89(3) ?
O1 H1A . 0.89(3) ?
O1W H1W . 0.890(10) ?
O2 H2A . 0.89(3) ?
O2 H2B . 0.900(10) ?
O2W H2W . 0.90(3) ?
O2W H3W . 0.90(3) ?
O6 C10 . 1.360(3) ?
O6 H6A . 0.88(3) ?
C1 C2 . 1.380(3) ?
C1 H1C . 0.9300 ?
C2 C3 . 1.382(3) ?
C2 H2C . 0.9300 ?
C3 C2 2_755 1.382(3) ?
C3 C4 . 1.488(3) ?
C4 C5 . 1.390(3) ?
C4 C5 2_755 1.390(3) ?
C5 C6 . 1.378(3) ?
C5 H5 . 0.9300 ?
C6 H6B . 0.9300 ?
C7 C12 . 1.387(3) ?
C7 C8 . 1.393(3) ?
C8 C9 . 1.370(4) ?
C8 H8 . 0.9300 ?
C9 C10 . 1.389(3) ?
C9 H9 . 0.9300 ?
C10 C11 . 1.393(3) ?
C11 C12 . 1.374(4) ?
C11 H11 . 0.9300 ?
C12 H12 . 0.9300 ?

loop_
_geom_hbond_atom_site_label_D
_geom_hbond_atom_site_label_H
_geom_hbond_atom_site_label_A
_geom_hbond_site_symmetry_A
_geom_hbond_distance_DH
_geom_hbond_distance_HA
_geom_hbond_distance_DA
_geom_hbond_angle_DHA
_geom_hbond_publ_flag
O1 H1A O5 . 0.89(3) 2.09(2) 2.880(3) 148(3) yes
O1 H1B O1W . 0.89(3) 1.89(3) 2.777(3) 178(3) yes
O2 H2A O4 3_644 0.89(3) 1.94(3) 2.824(3) 172(3) yes
O2 H2B O5 1_545 0.900(10) 1.92(3) 2.810(3) 174(3) yes
O1W H1W O6 2_766 0.890(10) 1.930(10) 2.801(2) 163(3) yes
O2W H3W O3 3_653 0.90(3) 1.94(2) 2.750(3) 149(4) yes
O2W H2W O4 3_643 0.90(3) 1.93(2) 2.788(3) 157(4) yes
O6 H6A O2W . 0.88(3) 1.76(2) 2.568(3) 152(3) yes

loop_
_geom_torsion_atom_site_label_1
_geom_torsion_atom_site_label_2
_geom_torsion_atom_site_label_3
_geom_torsion_atom_site_label_4
_geom_torsion_site_symmetry_1
_geom_torsion_site_symmetry_4
_geom_torsion
O1 Zn1 N1 C1 2_755 . 134.58(16)
O1 Zn1 N1 C1 . . -45.42(16)
O2 Zn1 N1 C1 2_755 . -135.16(16)
O2 Zn1 N1 C1 . . 44.84(16)
O1 Zn1 N1 C1 2_755 2_755 -45.42(16)
O1 Zn1 N1 C1 . 2_755 134.58(16)
O2 Zn1 N1 C1 2_755 2_755 44.84(16)
O2 Zn1 N1 C1 . 2_755 -135.16(16)
C1 N1 C1 C2 2_755 . -0.8(2)
Zn1 N1 C1 C2 . . 179.2(2)
N1 C1 C2 C3 . . 1.6(4)
C1 C2 C3 C2 . 2_755 -0.77(19)
C1 C2 C3 C4 . . 179.23(19)
C2 C3 C4 C5 2_755 . 174.55(19)
C2 C3 C4 C5 . . -5.45(19)
C2 C3 C4 C5 2_755 2_755 -5.45(19)
C2 C3 C4 C5 . 2_755 174.55(19)
C5 C4 C5 C6 2_755 . -0.13(19)
C3 C4 C5 C6 . . 179.87(19)
C6 N2 C6 C5 2_755 . -0.1(2)
Zn1 N2 C6 C5 1_554 . 179.9(2)
C4 C5 C6 N2 . . 0.3(4)
O5 S1 C7 C12 . . 175.6(2)
O4 S1 C7 C12 . . -63.3(2)
O3 S1 C7 C12 . . 56.0(2)
O5 S1 C7 C8 . . -5.0(2)
O4 S1 C7 C8 . . 116.1(2)
O3 S1 C7 C8 . . -124.6(2)
C12 C7 C8 C9 . . 0.8(4)
S1 C7 C8 C9 . . -178.6(2)
C7 C8 C9 C10 . . 0.4(4)
C8 C9 C10 O6 . . 178.7(3)
C8 C9 C10 C11 . . -1.6(4)
O6 C10 C11 C12 . . -178.7(3)
C9 C10 C11 C12 . . 1.6(4)
C10 C11 C12 C7 . . -0.4(4)
C8 C7 C12 C11 . . -0.8(4)
S1 C7 C12 C11 . . 178.59(19)
